data_1546245
loop_
_publ_author_name
'Gomes, Pedro T.'
'Gomes, Clara S. B.'
'Ribeiro, Alejandro F. G.'
'Fernandes, Anabela C.'
'Bento, Artur'
'do Ros\'ario Ribeiro, Maria'
'Pascu, Sofia I.'
'Kociok-Kohn, Gabriele'
'Duarte, Maria Teresa Teresa'

_publ_section_title
;
 Reactivity of cationic \a-diimine cyclopentadienyl nickel complexes
 towards AlEt2Cl: Synthesis, characterisation and ethylene polymerisation
;
_journal_name_full 'Catal. Sci. Technol.'
_journal_paper_doi 10.1039/C7CY00875A
_journal_year 2017
_chemical_formula_moiety 'C27 H33 N2 Ni, 0.875(C6 H4 Cl2), C2 H5 Al Cl3'
_chemical_formula_sum 'C34.25 H41.5 Al Cl4.75 N2 Ni'
_chemical_formula_weight 735.27
_space_group_crystal_system monoclinic
_space_group_IT_number 4
_space_group_name_Hall 'P 2yb'
_space_group_name_H-M_alt 'P 1 21 1'
_symmetry_space_group_name_Hall 'P 2yb'
_symmetry_space_group_name_H-M 'P 1 21 1'
_atom_sites_solution_hydrogens geom
_audit_creation_method SHELXL-2016/6
_audit_update_record
;
2017-04-27 deposited with the CCDC.
2017-06-05 downloaded from the CCDC.
;
_cell_angle_alpha 90
_cell_angle_beta 100.8580(10)
_cell_angle_gamma 90
_cell_formula_units_Z 4
_cell_length_a 12.65200(10)
_cell_length_b 23.84300(10)
_cell_length_c 12.7390(2)
_cell_measurement_reflns_used 3353
_cell_measurement_temperature 150(2)
_cell_measurement_theta_max 19.53
_cell_measurement_theta_min 2.26
_cell_volume 3774.07(7)
_computing_cell_refinement 'Bruker SAINT (Bruker AXS, 1994)'
_computing_data_collection 'Bruker SMART (Bruker AXS, 1994)'
_computing_data_reduction 'Bruker SAINT (Bruker AXS, 1994)'
_computing_molecular_graphics 'ORTEP and Mercury'
_computing_publication_material enCIFer
_computing_structure_refinement
;
 SHELXL-2016/6 (Sheldrick, 2016)
 Sheldrick GM (2008) Acta Crystallogr A64:112--122 and 
 C. B. H\"ubschle, G. M. Sheldrick and B. Dittrich
 ShelXle: a Qt graphical user interface for SHELXL
 J. Appl. Cryst., 44, (2011) 1281-1284.
;
_computing_structure_solution 'SHELXTL v6.12 (Bruker AXS, 2001)'
_diffrn_ambient_temperature 150(2)
_diffrn_measured_fraction_theta_full 0.998
_diffrn_measured_fraction_theta_max 0.998
_diffrn_measurement_device_type 'Bruker SMART CCD'
_diffrn_measurement_method 'Thin slice \w-scans'
_diffrn_radiation_probe x-ray
_diffrn_radiation_type synchrotron
_diffrn_radiation_wavelength 0.6771
_diffrn_reflns_av_R_equivalents 0.0495
_diffrn_reflns_av_unetI/netI 0.0656
_diffrn_reflns_Laue_measured_fraction_full 0.998
_diffrn_reflns_Laue_measured_fraction_max 0.998
_diffrn_reflns_limit_h_max 13
_diffrn_reflns_limit_h_min -13
_diffrn_reflns_limit_k_max 25
_diffrn_reflns_limit_k_min -25
_diffrn_reflns_limit_l_max 13
_diffrn_reflns_limit_l_min -13
_diffrn_reflns_number 22526
_diffrn_reflns_point_group_measured_fraction_full 0.998
_diffrn_reflns_point_group_measured_fraction_max 0.998
_diffrn_reflns_theta_full 20.892
_diffrn_reflns_theta_max 20.892
_diffrn_reflns_theta_min 1.983
_diffrn_source 'Daresbury SRS, Station 9.8'
_exptl_absorpt_coefficient_mu 0.758
_exptl_absorpt_correction_T_max 0.928
_exptl_absorpt_correction_T_min 0.863
_exptl_absorpt_correction_type multi-scan
_exptl_absorpt_process_details 'SADABS (Sheldrick, 1996)'
_exptl_crystal_colour brown
_exptl_crystal_density_diffrn 1.294
_exptl_crystal_description block
_exptl_crystal_F_000 1531
_exptl_crystal_size_max 0.200
_exptl_crystal_size_mid 0.200
_exptl_crystal_size_min 0.100
_refine_diff_density_max 1.093
_refine_diff_density_min -0.422
_refine_diff_density_rms 0.079
_refine_ls_abs_structure_details
;
 Refined as an inversion twin.
;
_refine_ls_abs_structure_Flack 0.36(4)
_refine_ls_extinction_method none
_refine_ls_goodness_of_fit_ref 1.033
_refine_ls_hydrogen_treatment constr
_refine_ls_matrix_type full
_refine_ls_number_parameters 849
_refine_ls_number_reflns 9232
_refine_ls_number_restraints 145
_refine_ls_restrained_S_all 1.050
_refine_ls_R_factor_all 0.0899
_refine_ls_R_factor_gt 0.0635
_refine_ls_shift/su_max 0.000
_refine_ls_shift/su_mean 0.000
_refine_ls_structure_factor_coef Fsqd
_refine_ls_weighting_details 'w=1/[\s^2^(Fo^2^)+(0.1131P)^2^+2.9485P] where P=(Fo^2^+2Fc^2^)/3'
_refine_ls_weighting_scheme calc
_refine_ls_wR_factor_gt 0.1657
_refine_ls_wR_factor_ref 0.1841
_reflns_Friedel_coverage 0.943
_reflns_Friedel_fraction_full 0.999
_reflns_Friedel_fraction_max 0.999
_reflns_number_gt 6987
_reflns_number_total 9232
_reflns_threshold_expression 'I > 2\s(I)'
_cod_data_source_file c7cy00875a2.cif
_cod_data_source_block 3
_cod_original_formula_sum 'C34.25 H41.50 Al Cl4.75 N2 Ni'
_cod_database_code 1546245
_shelx_shelxl_version_number 2016/6
_shelx_space_group_comment
;
The symmetry employed for this shelxl refinement is uniquely defined
by the following loop, which should always be used as a source of
symmetry information in preference to the above space-group names.
They are only intended as comments.
;
_shelx_estimated_absorpt_t_min 0.863
_shelx_estimated_absorpt_t_max 0.928

loop_
_space_group_symop_operation_xyz
'x, y, z'
'-x, y+1/2, -z'

loop_
_atom_site_label
_atom_site_type_symbol
_atom_site_fract_x
_atom_site_fract_y
_atom_site_fract_z
_atom_site_U_iso_or_equiv
_atom_site_adp_type
_atom_site_occupancy
_atom_site_site_symmetry_order
_atom_site_calc_flag
_atom_site_refinement_flags_posn
_atom_site_refinement_flags_adp
_atom_site_refinement_flags_occupancy
_atom_site_disorder_assembly
_atom_site_disorder_group
Ni1 Ni 0.54790(13) 0.57488(7) 0.55801(13) 0.0404(5) Uani 1 1 d . . . . .
N1 N 0.5159(8) 0.6080(5) 0.6818(8) 0.037(3) Uani 1 1 d . . . . .
N2 N 0.4522(9) 0.6273(5) 0.4883(9) 0.041(3) Uani 1 1 d . . . . .
C1 C 0.7022(11) 0.5395(7) 0.5929(13) 0.054(4) Uani 1 1 d . . . . .
H1 H 0.759190 0.551769 0.647685 0.065 Uiso 1 1 calc R U . . .
C2 C 0.6229(11) 0.4980(6) 0.6064(13) 0.049(4) Uani 1 1 d . . . . .
H2 H 0.616346 0.479056 0.670415 0.059 Uiso 1 1 calc R U . . .
C3 C 0.5545(13) 0.4913(7) 0.5007(12) 0.062(5) Uani 1 1 d . . . . .
H3 H 0.498266 0.464794 0.480989 0.075 Uiso 1 1 calc R U . . .
C4 C 0.5885(15) 0.5318(7) 0.4342(13) 0.065(5) Uani 1 1 d . . . . .
H4 H 0.553430 0.539947 0.363152 0.078 Uiso 1 1 calc R U . . .
C5 C 0.6835(13) 0.5589(7) 0.4889(13) 0.058(4) Uani 1 1 d . . . . .
H5 H 0.725958 0.585272 0.459419 0.069 Uiso 1 1 calc R U . . .
C6 C 0.4466(11) 0.6498(6) 0.6658(11) 0.044(4) Uani 1 1 d . . . . .
C7 C 0.4103(11) 0.6838(6) 0.7502(10) 0.047(4) Uani 1 1 d . . . . .
H7A H 0.417831 0.723778 0.735069 0.071 Uiso 1 1 calc R U . . .
H7B H 0.454491 0.674735 0.819884 0.071 Uiso 1 1 calc R U . . .
H7C H 0.334718 0.675398 0.751302 0.071 Uiso 1 1 calc R U . . .
C8 C 0.4071(11) 0.6605(6) 0.5508(10) 0.037(3) Uani 1 1 d . . . . .
C9 C 0.3271(12) 0.7057(6) 0.5152(11) 0.051(4) Uani 1 1 d . . . . .
H9A H 0.262433 0.699081 0.545371 0.077 Uiso 1 1 calc R U . . .
H9B H 0.307924 0.705723 0.437014 0.077 Uiso 1 1 calc R U . . .
H9C H 0.358353 0.742087 0.539882 0.077 Uiso 1 1 calc R U . . .
C10 C 0.5692(11) 0.5920(6) 0.7915(11) 0.041(4) Uani 1 1 d . . . . .
C11 C 0.6631(11) 0.6198(6) 0.8348(10) 0.042(4) Uani 1 1 d . . . . .
C12 C 0.7087(12) 0.6663(7) 0.7709(12) 0.058(4) Uani 1 1 d . . . . .
H12A H 0.726354 0.699494 0.816317 0.087 Uiso 1 1 calc R U . . .
H12B H 0.654819 0.676324 0.707894 0.087 Uiso 1 1 calc R U . . .
H12C H 0.773887 0.652613 0.748183 0.087 Uiso 1 1 calc R U . . .
C13 C 0.7100(13) 0.6047(7) 0.9390(13) 0.057(5) Uani 1 1 d . . . . .
H13 H 0.774237 0.623043 0.972601 0.069 Uiso 1 1 calc R U . . .
C14 C 0.6655(12) 0.5636(6) 0.9956(12) 0.051(4) Uani 1 1 d . . . . .
C15 C 0.7175(15) 0.5496(9) 1.1094(13) 0.077(6) Uani 1 1 d . . . . .
H15A H 0.768882 0.579088 1.137779 0.116 Uiso 1 1 calc R U . . .
H15B H 0.755282 0.513631 1.110821 0.116 Uiso 1 1 calc R U . . .
H15C H 0.661920 0.546916 1.153418 0.116 Uiso 1 1 calc R U . . .
C16 C 0.5768(12) 0.5364(6) 0.9468(11) 0.047(4) Uani 1 1 d . . . . .
H16 H 0.548721 0.506948 0.983724 0.057 Uiso 1 1 calc R U . . .
C17 C 0.5233(11) 0.5504(6) 0.8404(11) 0.046(4) Uani 1 1 d . . . . .
C18 C 0.4234(11) 0.5198(7) 0.7876(12) 0.056(4) Uani 1 1 d . . . . .
H18A H 0.362186 0.545737 0.776439 0.084 Uiso 1 1 calc R U . . .
H18B H 0.409182 0.488787 0.833385 0.084 Uiso 1 1 calc R U . . .
H18C H 0.433780 0.505005 0.718469 0.084 Uiso 1 1 calc R U . . .
C19 C 0.4324(10) 0.6354(6) 0.3740(10) 0.039(4) Uani 1 1 d . . . . .
C20 C 0.3578(13) 0.6007(7) 0.3137(11) 0.051(4) Uani 1 1 d . . . . .
C21 C 0.2924(13) 0.5597(8) 0.3604(12) 0.066(5) Uani 1 1 d . . . . .
H21A H 0.269460 0.529550 0.308876 0.098 Uiso 1 1 calc R U . . .
H21B H 0.228855 0.578475 0.377617 0.098 Uiso 1 1 calc R U . . .
H21C H 0.335402 0.543902 0.425727 0.098 Uiso 1 1 calc R U . . .
C22 C 0.3502(13) 0.6039(7) 0.2001(12) 0.059(4) Uani 1 1 d . . . . .
H22 H 0.300813 0.580546 0.154264 0.070 Uiso 1 1 calc R U . . .
C23 C 0.4174(14) 0.6422(8) 0.1556(12) 0.062(5) Uani 1 1 d . . . . .
C24 C 0.4061(18) 0.6446(10) 0.0359(13) 0.099(7) Uani 1 1 d . . . . .
H24A H 0.477397 0.641895 0.016760 0.148 Uiso 1 1 calc R U . . .
H24B H 0.372438 0.680229 0.009481 0.148 Uiso 1 1 calc R U . . .
H24C H 0.361112 0.613401 0.003522 0.148 Uiso 1 1 calc R U . . .
C25 C 0.4876(14) 0.6731(7) 0.2208(13) 0.060(4) Uani 1 1 d . . . . .
H25 H 0.533548 0.697226 0.190437 0.072 Uiso 1 1 calc R U . . .
C26 C 0.4987(13) 0.6723(7) 0.3364(11) 0.049(4) Uani 1 1 d . . . . .
C27 C 0.5783(14) 0.7089(7) 0.4052(13) 0.062(4) Uani 1 1 d . . . . .
H27A H 0.616358 0.731685 0.360163 0.094 Uiso 1 1 calc R U . . .
H27B H 0.540857 0.733563 0.447753 0.094 Uiso 1 1 calc R U . . .
H27C H 0.630188 0.685597 0.453075 0.094 Uiso 1 1 calc R U . . .
Al1 Al 0.0549(4) 0.6248(2) 0.6978(4) 0.0656(14) Uani 1 1 d . . . . .
C28 C 0.0361(15) 0.5701(11) 0.8028(16) 0.097(7) Uani 1 1 d . . . . .
H28A H -0.025101 0.580910 0.836695 0.117 Uiso 1 1 calc R U . . .
H28B H 0.019666 0.533143 0.767960 0.117 Uiso 1 1 calc R U . . .
C29 C 0.139(2) 0.5657(19) 0.888(2) 0.189(18) Uani 1 1 d . . . . .
H29A H 0.156004 0.602576 0.920735 0.284 Uiso 1 1 calc R U . . .
H29B H 0.198236 0.552919 0.854832 0.284 Uiso 1 1 calc R U . . .
H29C H 0.127293 0.538838 0.943042 0.284 Uiso 1 1 calc R U . . .
Cl1 Cl 0.1110(5) 0.7044(3) 0.7597(8) 0.157(4) Uani 1 1 d . . . . .
Cl2 Cl -0.0913(4) 0.6409(2) 0.5867(5) 0.0963(17) Uani 1 1 d . . . . .
Cl3 Cl 0.1714(3) 0.59444(18) 0.6066(4) 0.0694(12) Uani 1 1 d . . . . .
Ni2 Ni -0.05617(13) 0.42125(7) 0.39565(13) 0.0413(5) Uani 1 1 d . . . . .
N3 N 0.0435(8) 0.3690(5) 0.4617(8) 0.037(3) Uani 1 1 d . . . . .
N4 N -0.0226(9) 0.3907(5) 0.2726(8) 0.037(3) Uani 1 1 d . . . . .
C31 C -0.1971(16) 0.4360(7) 0.4595(15) 0.067(5) Uani 1 1 d . . . . .
H31 H -0.241866 0.408979 0.484357 0.081 Uiso 1 1 calc R U . . .
C32 C -0.1047(17) 0.4634(10) 0.5178(14) 0.076(6) Uani 1 1 d . . . . .
H32 H -0.072646 0.454648 0.589523 0.091 Uiso 1 1 calc R U . . .
C33 C -0.0674(13) 0.5040(8) 0.4582(16) 0.062(5) Uani 1 1 d . . . . .
H33 H -0.012141 0.530532 0.482365 0.075 Uiso 1 1 calc R U . . .
C34 C -0.1260(14) 0.4986(6) 0.3564(12) 0.055(4) Uani 1 1 d . . . . .
H34 H -0.113750 0.519000 0.295766 0.067 Uiso 1 1 calc R U . . .
C35 C -0.2062(12) 0.4585(6) 0.3561(13) 0.053(4) Uani 1 1 d . . . . .
H35 H -0.258735 0.448109 0.295691 0.064 Uiso 1 1 calc R U . . .
C36 C 0.0864(10) 0.3368(6) 0.4012(11) 0.041(4) Uani 1 1 d . . . . .
C37 C 0.1654(11) 0.2918(6) 0.4365(11) 0.045(4) Uani 1 1 d . . . . .
H37A H 0.232333 0.299914 0.411171 0.068 Uiso 1 1 calc R U . . .
H37B H 0.136206 0.255850 0.406921 0.068 Uiso 1 1 calc R U . . .
H37C H 0.180203 0.289760 0.514710 0.068 Uiso 1 1 calc R U . . .
C38 C 0.0489(10) 0.3496(6) 0.2860(9) 0.033(3) Uani 1 1 d . . . . .
C39 C 0.0843(11) 0.3196(6) 0.2020(10) 0.040(3) Uani 1 1 d . . . . .
H39A H 0.161940 0.325002 0.207357 0.061 Uiso 1 1 calc R U . . .
H39B H 0.046341 0.333644 0.132753 0.061 Uiso 1 1 calc R U . . .
H39C H 0.068962 0.279575 0.208073 0.061 Uiso 1 1 calc R U . . .
C40 C 0.0671(11) 0.3638(6) 0.5753(11) 0.040(4) Uani 1 1 d . . . . .
C41 C 0.0071(11) 0.3273(6) 0.6290(11) 0.047(4) Uani 1 1 d . . . . .
C42 C -0.0738(13) 0.2871(7) 0.5596(13) 0.063(4) Uani 1 1 d . . . . .
H42A H -0.106370 0.262407 0.606191 0.094 Uiso 1 1 calc R U . . .
H42B H -0.035836 0.264354 0.514339 0.094 Uiso 1 1 calc R U . . .
H42C H -0.130194 0.309043 0.514427 0.094 Uiso 1 1 calc R U . . .
C43 C 0.0209(13) 0.3292(7) 0.7389(11) 0.053(4) Uani 1 1 d . . . . .
H43 H -0.021119 0.305210 0.774157 0.063 Uiso 1 1 calc R U . . .
C44 C 0.0926(14) 0.3644(8) 0.7981(12) 0.060(5) Uani 1 1 d . . . . .
C45 C 0.1042(15) 0.3675(9) 0.9179(12) 0.075(6) Uani 1 1 d . . . . .
H45A H 0.102305 0.406815 0.939839 0.113 Uiso 1 1 calc R U . . .
H45B H 0.172902 0.350682 0.951629 0.113 Uiso 1 1 calc R U . . .
H45C H 0.044927 0.347009 0.940059 0.113 Uiso 1 1 calc R U . . .
C46 C 0.1525(13) 0.4012(8) 0.7455(12) 0.057(5) Uani 1 1 d . . . . .
H46 H 0.201146 0.427047 0.785693 0.069 Uiso 1 1 calc R U . . .
C47 C 0.1404(11) 0.3997(6) 0.6362(12) 0.047(4) Uani 1 1 d . . . . .
C48 C 0.2103(12) 0.4401(7) 0.5819(12) 0.057(4) Uani 1 1 d . . . . .
H48A H 0.254966 0.418180 0.541872 0.085 Uiso 1 1 calc R U . . .
H48B H 0.256674 0.462400 0.636684 0.085 Uiso 1 1 calc R U . . .
H48C H 0.163308 0.465134 0.532834 0.085 Uiso 1 1 calc R U . . .
C49 C -0.0673(10) 0.4086(6) 0.1658(9) 0.038(3) Uani 1 1 d . . . . .
C50 C -0.0191(11) 0.4530(7) 0.1192(11) 0.048(4) Uani 1 1 d . . . . .
C51 C 0.0819(13) 0.4800(8) 0.1803(13) 0.066(5) Uani 1 1 d . . . . .
H51A H 0.093567 0.516050 0.147430 0.099 Uiso 1 1 calc R U . . .
H51B H 0.143559 0.455306 0.178650 0.099 Uiso 1 1 calc R U . . .
H51C H 0.074308 0.486048 0.254622 0.099 Uiso 1 1 calc R U . . .
C52 C -0.0667(13) 0.4711(7) 0.0189(11) 0.058(4) Uani 1 1 d . . . . .
H52 H -0.035344 0.501356 -0.012866 0.069 Uiso 1 1 calc R U . . .
C53 C -0.1613(13) 0.4456(7) -0.0381(11) 0.055(4) Uani 1 1 d . . . . .
C54 C -0.2051(15) 0.4623(9) -0.1522(12) 0.082(6) Uani 1 1 d . . . . .
H54A H -0.275895 0.445019 -0.175752 0.123 Uiso 1 1 calc R U . . .
H54B H -0.155864 0.449446 -0.198081 0.123 Uiso 1 1 calc R U . . .
H54C H -0.211994 0.503179 -0.156910 0.123 Uiso 1 1 calc R U . . .
C55 C -0.2094(12) 0.4048(7) 0.0139(13) 0.059(5) Uani 1 1 d . . . . .
H55 H -0.276203 0.389886 -0.021698 0.070 Uiso 1 1 calc R U . . .
C56 C -0.1662(12) 0.3842(6) 0.1152(12) 0.048(4) Uani 1 1 d . . . . .
C57 C -0.2222(12) 0.3394(7) 0.1644(12) 0.057(4) Uani 1 1 d . . . . .
H57A H -0.299536 0.340945 0.134972 0.085 Uiso 1 1 calc R U . . .
H57B H -0.210336 0.344985 0.241962 0.085 Uiso 1 1 calc R U . . .
H57C H -0.193792 0.302762 0.148745 0.085 Uiso 1 1 calc R U . . .
Al2 Al 0.4415(4) 0.3740(2) 0.2413(4) 0.0537(12) Uani 1 1 d . . . . .
C58 C 0.4776(13) 0.4369(6) 0.1573(14) 0.063(4) Uani 1 1 d . . . . .
H58A H 0.507896 0.467813 0.205553 0.075 Uiso 1 1 calc R U . . .
H58B H 0.532907 0.425097 0.116166 0.075 Uiso 1 1 calc R U . . .
C59 C 0.3731(15) 0.4584(9) 0.0770(14) 0.081(6) Uani 1 1 d . . . . .
H59A H 0.393329 0.488357 0.031861 0.122 Uiso 1 1 calc R U . . .
H59B H 0.320758 0.472919 0.117964 0.122 Uiso 1 1 calc R U . . .
H59C H 0.340996 0.427250 0.031830 0.122 Uiso 1 1 calc R U . . .
Cl4 Cl 0.3268(3) 0.39879(18) 0.3391(3) 0.0646(11) Uani 1 1 d . . . . .
Cl5 Cl 0.5803(4) 0.3414(2) 0.3478(4) 0.0858(14) Uani 1 1 d . . . . .
Cl6 Cl 0.3704(4) 0.30548(19) 0.1406(4) 0.0755(13) Uani 1 1 d . . . . .
C61 C 0.6271(15) 0.3050(10) 0.838(2) 0.085(13) Uani 0.604(12) 1 d G U P A 1
C62 C 0.6072(15) 0.3269(11) 0.735(2) 0.062(8) Uani 0.604(12) 1 d G U P A 1
C63 C 0.5090(18) 0.3523(10) 0.6955(15) 0.083(10) Uani 0.604(12) 1 d G U P A 1
H63 H 0.495346 0.367297 0.625162 0.099 Uiso 0.604(12) 1 calc R U P A 1
C64 C 0.4307(14) 0.3558(11) 0.7586(19) 0.067(10) Uani 0.604(12) 1 d G U P A 1
H64 H 0.363552 0.373210 0.731246 0.080 Uiso 0.604(12) 1 calc R U P A 1
C65 C 0.4506(17) 0.3340(12) 0.8615(18) 0.099(16) Uani 0.604(12) 1 d G U P A 1
H65 H 0.397115 0.336357 0.904593 0.119 Uiso 0.604(12) 1 calc R U P A 1
C66 C 0.549(2) 0.3086(10) 0.9015(16) 0.066(9) Uani 0.604(12) 1 d G U P A 1
H66 H 0.562474 0.293590 0.971857 0.079 Uiso 0.604(12) 1 calc R U P A 1
Cl61 Cl 0.7453(6) 0.2727(4) 0.8832(8) 0.090(3) Uani 0.604(12) 1 d . U P A 1
Cl62 Cl 0.7021(9) 0.3303(5) 0.6580(10) 0.115(4) Uani 0.604(12) 1 d . U P A 1
C71 C 0.624(2) 0.3067(14) 0.802(3) 0.037(10) Uani 0.396(12) 1 d G U P A 2
C72 C 0.540(3) 0.3348(19) 0.736(2) 0.096(19) Uani 0.396(12) 1 d G U P A 2
C73 C 0.446(3) 0.347(2) 0.773(3) 0.16(5) Uani 0.396(12) 1 d G U P A 2
H73 H 0.389120 0.366367 0.727478 0.198 Uiso 0.396(12) 1 calc R U P A 2
C74 C 0.435(2) 0.3313(19) 0.875(3) 0.10(2) Uani 0.396(12) 1 d G U P A 2
H74 H 0.370753 0.339743 0.899931 0.118 Uiso 0.396(12) 1 calc R U P A 2
C75 C 0.518(2) 0.3032(12) 0.9409(19) 0.019(7) Uani 0.396(12) 1 d G U P A 2
H75 H 0.510963 0.292380 1.010894 0.023 Uiso 0.396(12) 1 calc R U P A 2
C76 C 0.6126(17) 0.2909(12) 0.904(2) 0.061(12) Uani 0.396(12) 1 d G U P A 2
H76 H 0.669541 0.271639 0.949404 0.073 Uiso 0.396(12) 1 calc R U P A 2
Cl71 Cl 0.7324(13) 0.2903(10) 0.7531(19) 0.145(10) Uani 0.396(12) 1 d . U P A 2
Cl72 Cl 0.5360(17) 0.3509(6) 0.6055(10) 0.123(7) Uani 0.396(12) 1 d . U P A 2
Cl81 Cl 1.0963(13) 0.6514(6) 0.2115(12) 0.195(5) Uani 0.75 1 d . U P B 3
Cl82 Cl 0.9926(8) 0.7040(4) 0.0067(7) 0.127(3) Uani 0.75 1 d . U P B 3
C81 C 0.9736(11) 0.6740(7) 0.2130(16) 0.076(7) Uani 0.75 1 d G U P B 3
C82 C 0.9247(15) 0.6992(8) 0.1179(13) 0.124(11) Uani 0.75 1 d G U P B 3
C83 C 0.8210(15) 0.7205(8) 0.1071(13) 0.156(14) Uani 0.75 1 d G U P B 3
H83 H 0.787598 0.737749 0.042083 0.187 Uiso 0.75 1 calc R U P B 3
C84 C 0.7660(11) 0.7165(8) 0.1916(17) 0.082(7) Uani 0.75 1 d G U P B 3
H84 H 0.695089 0.731052 0.184281 0.098 Uiso 0.75 1 calc R U P B 3
C85 C 0.8148(14) 0.6913(7) 0.2868(14) 0.085(8) Uani 0.75 1 d G U P B 3
H85 H 0.777272 0.688545 0.344521 0.102 Uiso 0.75 1 calc R U P B 3
C86 C 0.9186(15) 0.6700(7) 0.2975(13) 0.100(9) Uani 0.75 1 d G U P B 3
H86 H 0.951966 0.652733 0.362563 0.120 Uiso 0.75 1 calc R U P B 3

loop_
_atom_site_aniso_label
_atom_site_aniso_U_11
_atom_site_aniso_U_22
_atom_site_aniso_U_33
_atom_site_aniso_U_23
_atom_site_aniso_U_13
_atom_site_aniso_U_12
Ni1 0.0405(10) 0.0468(11) 0.0315(10) 0.0009(8) 0.0008(7) 0.0082(8)
N1 0.032(6) 0.041(7) 0.037(7) -0.004(5) 0.006(5) -0.005(6)
N2 0.036(7) 0.043(7) 0.041(8) -0.006(6) 0.002(5) 0.009(6)
C1 0.032(8) 0.064(11) 0.059(12) 0.002(8) -0.011(7) 0.021(8)
C2 0.035(9) 0.039(9) 0.070(11) 0.004(7) 0.003(7) 0.009(7)
C3 0.069(12) 0.061(11) 0.044(10) -0.024(9) -0.022(8) 0.024(9)
C4 0.083(13) 0.074(12) 0.035(10) 0.007(9) 0.004(9) 0.042(11)
C5 0.054(10) 0.063(11) 0.063(11) 0.000(8) 0.028(8) 0.012(8)
C6 0.037(8) 0.046(9) 0.051(10) 0.004(7) 0.011(7) 0.009(8)
C7 0.046(9) 0.058(10) 0.035(9) 0.003(7) 0.003(6) 0.009(8)
C8 0.042(8) 0.036(8) 0.026(8) 0.006(6) -0.007(6) 0.000(7)
C9 0.055(9) 0.058(10) 0.038(9) 0.001(7) 0.002(7) 0.010(8)
C10 0.035(8) 0.043(9) 0.040(9) 0.002(7) -0.005(6) 0.006(7)
C11 0.038(8) 0.055(9) 0.028(8) -0.008(7) -0.010(6) 0.011(7)
C12 0.055(10) 0.053(10) 0.061(10) -0.001(8) -0.001(8) -0.008(8)
C13 0.052(10) 0.058(11) 0.054(11) -0.027(8) -0.011(8) 0.003(8)
C14 0.052(9) 0.049(10) 0.047(9) -0.003(8) -0.003(8) 0.016(8)
C15 0.073(12) 0.101(14) 0.048(11) 0.015(9) -0.017(9) 0.010(11)
C16 0.046(9) 0.053(9) 0.039(9) 0.009(7) 0.001(7) 0.002(8)
C17 0.043(9) 0.050(9) 0.042(9) 0.012(7) 0.000(7) 0.002(7)
C18 0.039(9) 0.077(12) 0.049(10) 0.010(8) 0.001(7) -0.007(8)
C19 0.032(8) 0.052(9) 0.027(8) -0.002(7) -0.007(6) 0.006(7)
C20 0.060(11) 0.055(10) 0.033(9) -0.004(7) -0.002(8) 0.017(9)
C21 0.054(10) 0.091(14) 0.043(9) -0.009(9) -0.013(7) 0.002(9)
C22 0.061(10) 0.067(11) 0.041(10) -0.004(8) -0.009(8) 0.019(9)
C23 0.066(11) 0.090(14) 0.027(9) 0.003(9) 0.004(8) 0.031(11)
C24 0.133(18) 0.125(18) 0.042(11) 0.006(11) 0.023(11) 0.044(15)
C25 0.062(11) 0.074(12) 0.047(11) 0.005(9) 0.015(8) 0.011(9)
C26 0.061(10) 0.062(11) 0.023(9) 0.009(7) 0.007(7) 0.016(9)
C27 0.075(11) 0.057(11) 0.055(11) 0.010(8) 0.012(8) -0.003(9)
Al1 0.063(3) 0.057(3) 0.085(4) -0.017(3) 0.036(3) -0.011(3)
C28 0.069(12) 0.14(2) 0.087(14) -0.008(14) 0.038(10) -0.004(14)
C29 0.089(19) 0.36(6) 0.13(2) 0.06(3) 0.045(17) 0.01(3)
Cl1 0.092(4) 0.116(5) 0.286(10) -0.125(6) 0.094(5) -0.045(4)
Cl2 0.069(3) 0.081(4) 0.143(5) 0.010(3) 0.030(3) 0.013(3)
Cl3 0.056(2) 0.069(3) 0.089(3) -0.010(2) 0.028(2) 0.000(2)
Ni2 0.0385(10) 0.0518(11) 0.0308(10) -0.0017(8) -0.0004(7) 0.0109(9)
N3 0.031(6) 0.047(7) 0.031(7) 0.004(6) -0.002(5) -0.003(6)
N4 0.041(7) 0.052(7) 0.017(6) 0.006(5) 0.002(5) 0.010(6)
C31 0.080(13) 0.064(13) 0.068(13) 0.010(9) 0.041(11) 0.034(10)
C32 0.078(14) 0.105(16) 0.042(11) -0.017(11) 0.004(10) 0.063(13)
C33 0.046(10) 0.054(11) 0.085(15) -0.017(10) 0.005(10) 0.017(9)
C34 0.082(12) 0.043(9) 0.034(9) 0.004(7) -0.008(8) 0.019(9)
C35 0.042(9) 0.047(10) 0.063(12) -0.021(8) -0.009(7) 0.011(8)
C36 0.025(7) 0.050(9) 0.049(10) -0.002(8) 0.013(7) -0.003(7)
C37 0.033(8) 0.052(10) 0.048(9) 0.002(7) 0.001(6) 0.012(7)
C38 0.030(7) 0.052(9) 0.014(7) -0.001(6) -0.001(5) -0.005(7)
C39 0.047(8) 0.042(8) 0.031(8) 0.000(6) 0.005(6) -0.001(7)
C40 0.040(9) 0.047(9) 0.031(9) 0.004(7) 0.001(7) -0.001(7)
C41 0.042(8) 0.059(10) 0.042(9) 0.011(7) 0.012(7) 0.006(8)
C42 0.062(11) 0.074(12) 0.052(10) 0.007(8) 0.011(8) -0.016(9)
C43 0.060(10) 0.067(11) 0.032(10) 0.011(8) 0.013(8) 0.014(9)
C44 0.057(10) 0.090(13) 0.033(10) 0.000(9) 0.006(8) 0.022(10)
C45 0.080(12) 0.118(16) 0.027(9) 0.006(9) 0.008(8) 0.014(11)
C46 0.049(10) 0.078(13) 0.042(10) -0.005(8) -0.002(7) 0.019(9)
C47 0.046(9) 0.048(9) 0.045(10) 0.000(7) 0.001(7) 0.015(8)
C48 0.045(9) 0.068(11) 0.055(10) -0.011(8) 0.003(7) -0.009(8)
C49 0.036(8) 0.057(10) 0.020(7) 0.001(6) 0.001(6) 0.001(7)
C50 0.038(9) 0.061(10) 0.041(10) -0.004(7) -0.001(7) 0.008(8)
C51 0.056(10) 0.082(13) 0.055(10) 0.019(9) 0.000(8) -0.019(9)
C52 0.064(11) 0.079(12) 0.027(9) 0.006(7) 0.001(8) 0.011(9)
C53 0.057(10) 0.071(11) 0.032(9) 0.013(8) -0.004(8) 0.016(9)
C54 0.077(12) 0.129(17) 0.034(10) -0.007(10) -0.005(8) 0.020(12)
C55 0.046(9) 0.065(12) 0.052(10) -0.011(8) -0.025(8) 0.007(8)
C56 0.046(9) 0.045(9) 0.048(10) -0.015(7) -0.005(7) 0.000(7)
C57 0.055(10) 0.062(11) 0.054(10) -0.007(8) 0.009(8) -0.006(8)
Al2 0.049(3) 0.057(3) 0.055(3) 0.005(2) 0.010(2) -0.003(2)
C58 0.072(11) 0.041(10) 0.082(12) 0.003(8) 0.036(9) -0.002(8)
C59 0.085(13) 0.095(14) 0.072(13) 0.028(10) 0.033(10) 0.021(11)
Cl4 0.063(3) 0.072(3) 0.063(3) -0.001(2) 0.0203(19) -0.005(2)
Cl5 0.060(3) 0.098(4) 0.093(3) 0.014(3) -0.001(2) 0.012(3)
Cl6 0.083(3) 0.067(3) 0.074(3) -0.004(2) 0.008(2) -0.013(2)
C61 0.080(17) 0.078(17) 0.097(17) -0.006(13) 0.014(12) -0.011(12)
C62 0.048(12) 0.067(13) 0.071(13) -0.014(11) 0.009(10) -0.004(11)
C63 0.096(15) 0.063(14) 0.083(15) -0.015(12) 0.000(12) -0.018(12)
C64 0.068(15) 0.055(14) 0.074(15) -0.023(10) 0.007(11) 0.007(11)
C65 0.095(19) 0.10(2) 0.11(2) -0.027(13) 0.030(14) -0.001(13)
C66 0.070(14) 0.052(13) 0.073(14) -0.019(11) 0.009(12) -0.016(11)
Cl61 0.054(5) 0.075(5) 0.137(9) -0.009(5) 0.005(5) 0.006(4)
Cl62 0.144(9) 0.098(7) 0.118(8) -0.035(6) 0.063(7) -0.023(7)
C71 0.030(14) 0.035(15) 0.044(15) -0.004(12) 0.007(11) 0.000(11)
C72 0.10(2) 0.09(2) 0.09(2) -0.012(14) 0.012(14) -0.007(14)
C73 0.16(5) 0.16(5) 0.17(5) -0.011(15) 0.030(17) -0.004(15)
C74 0.10(3) 0.10(3) 0.10(3) -0.013(14) 0.032(15) -0.004(14)
C75 0.025(10) 0.020(9) 0.013(9) -0.006(7) 0.008(7) -0.008(7)
C76 0.063(17) 0.056(16) 0.059(16) -0.015(13) -0.001(13) -0.002(13)
Cl71 0.083(10) 0.197(19) 0.167(19) -0.099(15) 0.054(10) -0.043(11)
Cl72 0.242(18) 0.076(9) 0.052(8) 0.002(6) 0.033(9) -0.064(10)
Cl81 0.214(13) 0.156(10) 0.214(12) -0.017(9) 0.037(10) -0.008(9)
Cl82 0.151(8) 0.126(7) 0.103(6) -0.001(5) 0.024(5) -0.024(6)
C81 0.086(12) 0.063(11) 0.073(12) 0.006(10) 0.001(10) -0.015(10)
C82 0.130(16) 0.094(14) 0.132(16) -0.045(12) -0.016(12) -0.021(12)
C83 0.190(19) 0.117(17) 0.156(18) -0.039(13) 0.020(13) -0.042(14)
C84 0.033(10) 0.096(13) 0.126(14) -0.034(11) 0.042(10) -0.003(9)
C85 0.078(13) 0.083(13) 0.092(13) -0.039(11) 0.012(10) -0.011(11)
C86 0.109(14) 0.066(12) 0.123(14) -0.060(11) 0.013(12) -0.021(11)

loop_
_atom_type_symbol
_atom_type_description
_atom_type_scat_dispersion_real
_atom_type_scat_dispersion_imag
_atom_type_scat_source
C C 0.0027 0.0015 'International Tables Vol C Tables 4.2.6.8 and 6.1.1.4'
H H 0.0000 0.0000 'International Tables Vol C Tables 4.2.6.8 and 6.1.1.4'
N N 0.0054 0.0030 'International Tables Vol C Tables 4.2.6.8 and 6.1.1.4'
Al Al 0.0589 0.0468 'International Tables Vol C Tables 4.2.6.8 and 6.1.1.4'
Ni Ni 0.3434 1.0241 'International Tables Vol C Tables 4.2.6.8 and 6.1.1.4'
Cl Cl 0.1384 0.1448 'International Tables Vol C Tables 4.2.6.8 and 6.1.1.4'

loop_
_geom_angle_atom_site_label_1
_geom_angle_atom_site_label_2
_geom_angle_atom_site_label_3
_geom_angle
N2 Ni1 N1 83.9(5)
N2 Ni1 C4 102.0(6)
N1 Ni1 C4 173.8(6)
N2 Ni1 C1 150.9(6)
N1 Ni1 C1 109.3(6)
C4 Ni1 C1 66.3(6)
N2 Ni1 C2 161.8(5)
N1 Ni1 C2 106.1(6)
C4 Ni1 C2 67.7(6)
C1 Ni1 C2 40.2(6)
N2 Ni1 C5 115.7(6)
N1 Ni1 C5 138.6(6)
C4 Ni1 C5 40.3(7)
C1 Ni1 C5 38.3(6)
C2 Ni1 C5 66.8(6)
N2 Ni1 C3 122.2(5)
N1 Ni1 C3 135.4(6)
C4 Ni1 C3 39.4(7)
C1 Ni1 C3 66.5(6)
C2 Ni1 C3 40.5(6)
C5 Ni1 C3 66.4(7)
C6 N1 C10 120.7(11)
C6 N1 Ni1 115.6(9)
C10 N1 Ni1 123.6(9)
C8 N2 C19 121.0(11)
C8 N2 Ni1 115.6(9)
C19 N2 Ni1 123.3(9)
C5 C1 C2 110.3(14)
C5 C1 Ni1 71.2(8)
C2 C1 Ni1 70.1(8)
C5 C1 H1 124.9
C2 C1 H1 124.9
Ni1 C1 H1 125.4
C1 C2 C3 105.6(14)
C1 C2 Ni1 69.7(8)
C3 C2 Ni1 70.7(8)
C1 C2 H2 127.2
C3 C2 H2 127.2
Ni1 C2 H2 124.0
C4 C3 C2 106.5(15)
C4 C3 Ni1 66.4(9)
C2 C3 Ni1 68.7(8)
C4 C3 H3 126.7
C2 C3 H3 126.7
Ni1 C3 H3 129.6
C3 C4 C5 110.0(14)
C3 C4 Ni1 74.2(9)
C5 C4 Ni1 72.8(9)
C3 C4 H4 125.0
C5 C4 H4 125.0
Ni1 C4 H4 119.7
C1 C5 C4 107.1(14)
C1 C5 Ni1 70.5(8)
C4 C5 Ni1 66.9(8)
C1 C5 H5 126.4
C4 C5 H5 126.4
Ni1 C5 H5 127.7
N1 C6 C8 111.9(12)
N1 C6 C7 126.0(13)
C8 C6 C7 122.0(13)
C6 C7 H7A 109.5
C6 C7 H7B 109.5
H7A C7 H7B 109.5
C6 C7 H7C 109.5
H7A C7 H7C 109.5
H7B C7 H7C 109.5
N2 C8 C6 112.9(12)
N2 C8 C9 126.4(12)
C6 C8 C9 120.6(12)
C8 C9 H9A 109.5
C8 C9 H9B 109.5
H9A C9 H9B 109.5
C8 C9 H9C 109.5
H9A C9 H9C 109.5
H9B C9 H9C 109.5
C17 C10 C11 125.3(13)
C17 C10 N1 117.5(12)
C11 C10 N1 117.2(12)
C10 C11 C13 115.9(14)
C10 C11 C12 120.7(12)
C13 C11 C12 123.3(13)
C11 C12 H12A 109.5
C11 C12 H12B 109.5
H12A C12 H12B 109.5
C11 C12 H12C 109.5
H12A C12 H12C 109.5
H12B C12 H12C 109.5
C11 C13 C14 122.0(14)
C11 C13 H13 119.0
C14 C13 H13 119.0
C16 C14 C13 118.9(13)
C16 C14 C15 120.8(15)
C13 C14 C15 120.3(15)
C14 C15 H15A 109.5
C14 C15 H15B 109.5
H15A C15 H15B 109.5
C14 C15 H15C 109.5
H15A C15 H15C 109.5
H15B C15 H15C 109.5
C14 C16 C17 121.9(14)
C14 C16 H16 119.1
C17 C16 H16 119.1
C10 C17 C16 115.9(13)
C10 C17 C18 123.1(13)
C16 C17 C18 121.0(13)
C17 C18 H18A 109.5
C17 C18 H18B 109.5
H18A C18 H18B 109.5
C17 C18 H18C 109.5
H18A C18 H18C 109.5
H18B C18 H18C 109.5
C26 C19 C20 126.5(13)
C26 C19 N2 116.1(12)
C20 C19 N2 117.0(13)
C19 C20 C22 116.2(15)
C19 C20 C21 123.4(13)
C22 C20 C21 120.4(14)
C20 C21 H21A 109.5
C20 C21 H21B 109.5
H21A C21 H21B 109.5
C20 C21 H21C 109.5
H21A C21 H21C 109.5
H21B C21 H21C 109.5
C20 C22 C23 120.0(15)
C20 C22 H22 120.0
C23 C22 H22 120.0
C25 C23 C22 119.0(14)
C25 C23 C24 122.6(19)
C22 C23 C24 118.3(17)
C23 C24 H24A 109.5
C23 C24 H24B 109.5
H24A C24 H24B 109.5
C23 C24 H24C 109.5
H24A C24 H24C 109.5
H24B C24 H24C 109.5
C23 C25 C26 123.7(16)
C23 C25 H25 118.2
C26 C25 H25 118.2
C19 C26 C25 114.7(14)
C19 C26 C27 124.4(13)
C25 C26 C27 120.9(15)
C26 C27 H27A 109.5
C26 C27 H27B 109.5
H27A C27 H27B 109.5
C26 C27 H27C 109.5
H27A C27 H27C 109.5
H27B C27 H27C 109.5
C28 Al1 Cl1 115.2(8)
C28 Al1 Cl2 112.2(7)
Cl1 Al1 Cl2 105.8(4)
C28 Al1 Cl3 109.5(7)
Cl1 Al1 Cl3 106.5(3)
Cl2 Al1 Cl3 107.2(3)
C29 C28 Al1 110.0(17)
C29 C28 H28A 109.7
Al1 C28 H28A 109.7
C29 C28 H28B 109.7
Al1 C28 H28B 109.7
H28A C28 H28B 108.2
C28 C29 H29A 109.5
C28 C29 H29B 109.5
H29A C29 H29B 109.5
C28 C29 H29C 109.5
H29A C29 H29C 109.5
H29B C29 H29C 109.5
N4 Ni2 N3 82.8(5)
N4 Ni2 C32 172.0(6)
N3 Ni2 C32 105.1(6)
N4 Ni2 C34 107.6(5)
N3 Ni2 C34 158.7(6)
C32 Ni2 C34 64.4(7)
N4 Ni2 C35 108.0(5)
N3 Ni2 C35 155.7(6)
C32 Ni2 C35 65.2(6)
C34 Ni2 C35 39.4(6)
N4 Ni2 C31 137.2(7)
N3 Ni2 C31 119.0(6)
C32 Ni2 C31 39.8(7)
C34 Ni2 C31 66.0(7)
C35 Ni2 C31 39.2(6)
N4 Ni2 C33 136.1(7)
N3 Ni2 C33 122.4(6)
C32 Ni2 C33 38.0(7)
C34 Ni2 C33 38.0(6)
C35 Ni2 C33 64.7(6)
C31 Ni2 C33 65.5(7)
C36 N3 C40 121.9(12)
C36 N3 Ni2 117.3(9)
C40 N3 Ni2 120.7(9)
C38 N4 C49 118.7(10)
C38 N4 Ni2 116.3(8)
C49 N4 Ni2 125.0(9)
C35 C31 C32 103.1(16)
C35 C31 Ni2 68.4(8)
C32 C31 Ni2 67.0(9)
C35 C31 H31 128.4
C32 C31 H31 128.4
Ni2 C31 H31 127.7
C33 C32 C31 111.8(16)
C33 C32 Ni2 75.0(10)
C31 C32 Ni2 73.2(9)
C33 C32 H32 124.1
C31 C32 H32 124.1
Ni2 C32 H32 119.3
C32 C33 C34 106.1(17)
C32 C33 Ni2 67.0(10)
C34 C33 Ni2 67.9(9)
C32 C33 H33 127.0
C34 C33 H33 127.0
Ni2 C33 H33 129.6
C33 C34 C35 109.3(15)
C33 C34 Ni2 74.0(9)
C35 C34 Ni2 70.5(9)
C33 C34 H34 125.4
C35 C34 H34 125.4
Ni2 C34 H34 121.7
C34 C35 C31 109.1(14)
C34 C35 Ni2 70.1(8)
C31 C35 Ni2 72.4(9)
C34 C35 H35 125.4
C31 C35 H35 125.4
Ni2 C35 H35 123.6
N3 C36 C37 126.3(13)
N3 C36 C38 112.3(12)
C37 C36 C38 121.4(12)
C36 C37 H37A 109.5
C36 C37 H37B 109.5
H37A C37 H37B 109.5
C36 C37 H37C 109.5
H37A C37 H37C 109.5
H37B C37 H37C 109.5
N4 C38 C39 125.3(11)
N4 C38 C36 111.3(11)
C39 C38 C36 123.4(13)
C38 C39 H39A 109.5
C38 C39 H39B 109.5
H39A C39 H39B 109.5
C38 C39 H39C 109.5
H39A C39 H39C 109.5
H39B C39 H39C 109.5
C47 C40 C41 118.2(13)
C47 C40 N3 120.4(12)
C41 C40 N3 121.0(12)
C43 C41 C40 119.6(14)
C43 C41 C42 122.9(13)
C40 C41 C42 117.5(12)
C41 C42 H42A 109.5
C41 C42 H42B 109.5
H42A C42 H42B 109.5
C41 C42 H42C 109.5
H42A C42 H42C 109.5
H42B C42 H42C 109.5
C44 C43 C41 122.0(15)
C44 C43 H43 119.0
C41 C43 H43 119.0
C43 C44 C46 119.0(14)
C43 C44 C45 121.4(16)
C46 C44 C45 119.5(17)
C44 C45 H45A 109.5
C44 C45 H45B 109.5
H45A C45 H45B 109.5
C44 C45 H45C 109.5
H45A C45 H45C 109.5
H45B C45 H45C 109.5
C47 C46 C44 119.9(16)
C47 C46 H46 120.0
C44 C46 H46 120.0
C46 C47 C40 121.3(14)
C46 C47 C48 118.1(13)
C40 C47 C48 120.6(13)
C47 C48 H48A 109.5
C47 C48 H48B 109.5
H48A C48 H48B 109.5
C47 C48 H48C 109.5
H48A C48 H48C 109.5
H48B C48 H48C 109.5
C50 C49 C56 122.1(12)
C50 C49 N4 120.0(11)
C56 C49 N4 117.6(12)
C52 C50 C49 118.6(14)
C52 C50 C51 121.8(15)
C49 C50 C51 119.6(12)
C50 C51 H51A 109.5
C50 C51 H51B 109.5
H51A C51 H51B 109.5
C50 C51 H51C 109.5
H51A C51 H51C 109.5
H51B C51 H51C 109.5
C50 C52 C53 121.5(15)
C50 C52 H52 119.2
C53 C52 H52 119.2
C55 C53 C52 117.6(13)
C55 C53 C54 122.2(15)
C52 C53 C54 120.2(16)
C53 C54 H54A 109.5
C53 C54 H54B 109.5
H54A C54 H54B 109.5
C53 C54 H54C 109.5
H54A C54 H54C 109.5
H54B C54 H54C 109.5
C53 C55 C56 124.2(14)
C53 C55 H55 117.9
C56 C55 H55 117.9
C55 C56 C49 115.7(14)
C55 C56 C57 120.7(13)
C49 C56 C57 123.6(13)
C56 C57 H57A 109.5
C56 C57 H57B 109.5
H57A C57 H57B 109.5
C56 C57 H57C 109.5
H57A C57 H57C 109.5
H57B C57 H57C 109.5
C58 Al2 Cl5 112.1(6)
C58 Al2 Cl4 111.1(5)
Cl5 Al2 Cl4 107.0(3)
C58 Al2 Cl6 111.7(6)
Cl5 Al2 Cl6 107.4(3)
Cl4 Al2 Cl6 107.3(3)
C59 C58 Al2 110.4(11)
C59 C58 H58A 109.6
Al2 C58 H58A 109.6
C59 C58 H58B 109.6
Al2 C58 H58B 109.6
H58A C58 H58B 108.1
C58 C59 H59A 109.5
C58 C59 H59B 109.5
H59A C59 H59B 109.5
C58 C59 H59C 109.5
H59A C59 H59C 109.5
H59B C59 H59C 109.5
C62 C61 C66 120.0
C62 C61 Cl61 118.9(17)
C66 C61 Cl61 121.1(17)
C63 C62 C61 120.0
C63 C62 Cl62 116.7(16)
C61 C62 Cl62 123.0(16)
C62 C63 C64 120.0
C62 C63 H63 120.0
C64 C63 H63 120.0
C65 C64 C63 120.0
C65 C64 H64 120.0
C63 C64 H64 120.0
C64 C65 C66 120.0
C64 C65 H65 120.0
C66 C65 H65 120.0
C65 C66 C61 120.0
C65 C66 H66 120.0
C61 C66 H66 120.0
C72 C71 C76 120.0
C72 C71 Cl71 118(2)
C76 C71 Cl71 122(2)
C71 C72 C73 120.0
C71 C72 Cl72 126(2)
C73 C72 Cl72 114(2)
C74 C73 C72 120.0
C74 C73 H73 120.0
C72 C73 H73 120.0
C73 C74 C75 120.0
C73 C74 H74 120.0
C75 C74 H74 120.0
C74 C75 C76 120.0
C74 C75 H75 120.0
C76 C75 H75 120.0
C75 C76 C71 120.0
C75 C76 H76 120.0
C71 C76 H76 120.0
C82 C81 C86 120.0
C82 C81 Cl81 113.3(14)
C86 C81 Cl81 126.7(14)
C83 C82 C81 120.0
C83 C82 Cl82 118.9(13)
C81 C82 Cl82 121.1(13)
C82 C83 C84 120.0
C82 C83 H83 120.0
C84 C83 H83 120.0
C83 C84 C85 120.0
C83 C84 H84 120.0
C85 C84 H84 120.0
C86 C85 C84 120.0
C86 C85 H85 120.0
C84 C85 H85 120.0
C85 C86 C81 120.0
C85 C86 H86 120.0
C81 C86 H86 120.0

loop_
_geom_bond_atom_site_label_1
_geom_bond_atom_site_label_2
_geom_bond_distance
Ni1 N2 1.848(11)
Ni1 N1 1.874(11)
Ni1 C4 2.028(16)
Ni1 C1 2.096(13)
Ni1 C2 2.101(14)
Ni1 C5 2.105(14)
Ni1 C3 2.129(15)
N1 C6 1.319(17)
N1 C10 1.483(17)
N2 C8 1.325(17)
N2 C19 1.442(17)
C1 C5 1.38(2)
C1 C2 1.44(2)
C1 H1 0.9500
C2 C3 1.47(2)
C2 H2 0.9500
C3 C4 1.40(2)
C3 H3 0.9500
C4 C5 1.42(2)
C4 H4 0.9500
C5 H5 0.9500
C6 C8 1.479(19)
C6 C7 1.49(2)
C7 H7A 0.9800
C7 H7B 0.9800
C7 H7C 0.9800
C8 C9 1.490(19)
C9 H9A 0.9800
C9 H9B 0.9800
C9 H9C 0.9800
C10 C17 1.358(19)
C10 C11 1.381(19)
C11 C13 1.40(2)
C11 C12 1.55(2)
C12 H12A 0.9800
C12 H12B 0.9800
C12 H12C 0.9800
C13 C14 1.40(2)
C13 H13 0.9500
C14 C16 1.34(2)
C14 C15 1.51(2)
C15 H15A 0.9800
C15 H15B 0.9800
C15 H15C 0.9800
C16 C17 1.437(19)
C16 H16 0.9500
C17 C18 1.50(2)
C18 H18A 0.9800
C18 H18B 0.9800
C18 H18C 0.9800
C19 C26 1.36(2)
C19 C20 1.38(2)
C20 C22 1.43(2)
C20 C21 1.48(2)
C21 H21A 0.9800
C21 H21B 0.9800
C21 H21C 0.9800
C22 C23 1.44(2)
C22 H22 0.9500
C23 C25 1.32(2)
C23 C24 1.51(2)
C24 H24A 0.9800
C24 H24B 0.9800
C24 H24C 0.9800
C25 C26 1.45(2)
C25 H25 0.9500
C26 C27 1.49(2)
C27 H27A 0.9800
C27 H27B 0.9800
C27 H27C 0.9800
Al1 C28 1.92(2)
Al1 Cl1 2.124(7)
Al1 Cl2 2.141(8)
Al1 Cl3 2.166(6)
C28 C29 1.53(3)
C28 H28A 0.9900
C28 H28B 0.9900
C29 H29A 0.9800
C29 H29B 0.9800
C29 H29C 0.9800
Ni2 N4 1.849(10)
Ni2 N3 1.858(11)
Ni2 C32 2.042(16)
Ni2 C34 2.065(14)
Ni2 C35 2.071(14)
Ni2 C31 2.124(16)
Ni2 C33 2.143(17)
N3 C36 1.278(17)
N3 C40 1.427(16)
N4 C38 1.322(17)
N4 C49 1.436(16)
C31 C35 1.41(2)
C31 C32 1.42(3)
C31 H31 0.9500
C32 C33 1.37(3)
C32 H32 0.9500
C33 C34 1.37(2)
C33 H33 0.9500
C34 C35 1.39(2)
C34 H34 0.9500
C35 H35 0.9500
C36 C37 1.478(19)
C36 C38 1.487(18)
C37 H37A 0.9800
C37 H37B 0.9800
C37 H37C 0.9800
C38 C39 1.428(18)
C39 H39A 0.9800
C39 H39B 0.9800
C39 H39C 0.9800
C40 C47 1.39(2)
C40 C41 1.415(19)
C41 C43 1.379(19)
C41 C42 1.55(2)
C42 H42A 0.9800
C42 H42B 0.9800
C42 H42C 0.9800
C43 C44 1.35(2)
C43 H43 0.9500
C44 C46 1.41(2)
C44 C45 1.51(2)
C45 H45A 0.9800
C45 H45B 0.9800
C45 H45C 0.9800
C46 C47 1.37(2)
C46 H46 0.9500
C47 C48 1.56(2)
C48 H48A 0.9800
C48 H48B 0.9800
C48 H48C 0.9800
C49 C50 1.41(2)
C49 C56 1.420(19)
C50 C52 1.37(2)
C50 C51 1.51(2)
C51 H51A 0.9800
C51 H51B 0.9800
C51 H51C 0.9800
C52 C53 1.41(2)
C52 H52 0.9500
C53 C55 1.38(2)
C53 C54 1.51(2)
C54 H54A 0.9800
C54 H54B 0.9800
C54 H54C 0.9800
C55 C56 1.39(2)
C55 H55 0.9500
C56 C57 1.48(2)
C57 H57A 0.9800
C57 H57B 0.9800
C57 H57C 0.9800
Al2 C58 1.946(15)
Al2 Cl5 2.153(6)
Al2 Cl4 2.165(6)
Al2 Cl6 2.167(7)
C58 C59 1.60(2)
C58 H58A 0.9900
C58 H58B 0.9900
C59 H59A 0.9800
C59 H59B 0.9800
C59 H59C 0.9800
C61 C62 1.3900
C61 C66 1.3900
C61 Cl61 1.683(18)
C62 C63 1.3900
C62 Cl62 1.694(19)
C63 C64 1.3900
C63 H63 0.9500
C64 C65 1.3900
C64 H64 0.9500
C65 C66 1.3900
C65 H65 0.9500
C66 H66 0.9500
C71 C72 1.3900
C71 C76 1.3900
C71 Cl71 1.66(3)
C72 C73 1.3900
C72 Cl72 1.70(3)
C73 C74 1.3900
C73 H73 0.9500
C74 C75 1.3900
C74 H74 0.9500
C75 C76 1.3900
C75 H75 0.9500
C76 H76 0.9500
Cl81 C81 1.647(19)
Cl82 C82 1.793(16)
C81 C82 1.3900
C81 C86 1.3900
C82 C83 1.3900
C83 C84 1.3900
C83 H83 0.9500
C84 C85 1.3900
C84 H84 0.9500
C85 C86 1.3900
C85 H85 0.9500
C86 H86 0.9500

loop_
_geom_torsion_atom_site_label_1
_geom_torsion_atom_site_label_2
_geom_torsion_atom_site_label_3
_geom_torsion_atom_site_label_4
_geom_torsion
N2 Ni1 N1 C6 -0.1(10)
C1 Ni1 N1 C6 153.3(10)
C2 Ni1 N1 C6 -164.6(10)
C5 Ni1 N1 C6 122.4(11)
C3 Ni1 N1 C6 -131.0(10)
N2 Ni1 N1 C10 -175.9(10)
C1 Ni1 N1 C10 -22.5(11)
C2 Ni1 N1 C10 19.6(11)
C5 Ni1 N1 C10 -53.4(13)
C3 Ni1 N1 C10 53.2(13)
N1 Ni1 N2 C8 -1.2(10)
C4 Ni1 N2 C8 176.7(11)
C1 Ni1 N2 C8 -120.8(13)
C2 Ni1 N2 C8 123.3(18)
C5 Ni1 N2 C8 -143.0(10)
C3 Ni1 N2 C8 139.9(10)
N1 Ni1 N2 C19 174.3(11)
C4 Ni1 N2 C19 -7.8(12)
C1 Ni1 N2 C19 54.7(17)
C2 Ni1 N2 C19 -61(2)
C5 Ni1 N2 C19 32.5(12)
C3 Ni1 N2 C19 -44.6(13)
C5 C1 C2 C3 2.0(16)
Ni1 C1 C2 C3 62.1(9)
C5 C1 C2 Ni1 -60.1(10)
C1 C2 C3 C4 -5.6(15)
Ni1 C2 C3 C4 55.7(10)
C1 C2 C3 Ni1 -61.4(9)
C2 C3 C4 C5 7.3(17)
Ni1 C3 C4 C5 64.5(11)
C2 C3 C4 Ni1 -57.2(10)
C2 C1 C5 C4 2.4(17)
Ni1 C1 C5 C4 -57.0(10)
C2 C1 C5 Ni1 59.4(10)
C3 C4 C5 C1 -6.2(17)
Ni1 C4 C5 C1 59.2(10)
C3 C4 C5 Ni1 -65.4(11)
C10 N1 C6 C8 177.2(11)
Ni1 N1 C6 C8 1.3(14)
C10 N1 C6 C7 -2(2)
Ni1 N1 C6 C7 -178.3(12)
C19 N2 C8 C6 -173.4(11)
Ni1 N2 C8 C6 2.2(15)
C19 N2 C8 C9 5(2)
Ni1 N2 C8 C9 -179.6(11)
N1 C6 C8 N2 -2.2(17)
C7 C6 C8 N2 177.3(13)
N1 C6 C8 C9 179.4(12)
C7 C6 C8 C9 -1(2)
C6 N1 C10 C17 94.3(15)
Ni1 N1 C10 C17 -90.1(14)
C6 N1 C10 C11 -87.2(16)
Ni1 N1 C10 C11 88.4(13)
C17 C10 C11 C13 -3(2)
N1 C10 C11 C13 178.6(12)
C17 C10 C11 C12 179.3(14)
N1 C10 C11 C12 1.0(19)
C10 C11 C13 C14 1(2)
C12 C11 C13 C14 178.3(14)
C11 C13 C14 C16 2(2)
C11 C13 C14 C15 -178.5(15)
C13 C14 C16 C17 -3(2)
C15 C14 C16 C17 177.4(15)
C11 C10 C17 C16 2(2)
N1 C10 C17 C16 -179.7(13)
C11 C10 C17 C18 -177.2(14)
N1 C10 C17 C18 1(2)
C14 C16 C17 C10 1(2)
C14 C16 C17 C18 -179.4(14)
C8 N2 C19 C26 87.3(16)
Ni1 N2 C19 C26 -88.0(14)
C8 N2 C19 C20 -100.0(16)
Ni1 N2 C19 C20 84.7(14)
C26 C19 C20 C22 0(2)
N2 C19 C20 C22 -171.4(12)
C26 C19 C20 C21 176.9(15)
N2 C19 C20 C21 5(2)
C19 C20 C22 C23 -1(2)
C21 C20 C22 C23 -177.4(15)
C20 C22 C23 C25 2(2)
C20 C22 C23 C24 -179.3(14)
C22 C23 C25 C26 -2(2)
C24 C23 C25 C26 178.8(15)
C20 C19 C26 C25 -1(2)
N2 C19 C26 C25 171.1(12)
C20 C19 C26 C27 -180.0(15)
N2 C19 C26 C27 -8(2)
C23 C25 C26 C19 2(2)
C23 C25 C26 C27 -179.0(16)
N4 Ni2 N3 C36 -1.4(10)
C32 Ni2 N3 C36 180.0(12)
C34 Ni2 N3 C36 -122.5(17)
C35 Ni2 N3 C36 117.1(14)
C31 Ni2 N3 C36 139.4(11)
C33 Ni2 N3 C36 -142.7(11)
N4 Ni2 N3 C40 -178.9(10)
C32 Ni2 N3 C40 2.5(13)
C34 Ni2 N3 C40 60.0(19)
C35 Ni2 N3 C40 -60.4(17)
C31 Ni2 N3 C40 -38.1(12)
C33 Ni2 N3 C40 39.9(12)
N3 Ni2 N4 C38 0.4(9)
C34 Ni2 N4 C38 161.3(10)
C35 Ni2 N4 C38 -157.2(10)
C31 Ni2 N4 C38 -125.2(11)
C33 Ni2 N4 C38 130.8(10)
N3 Ni2 N4 C49 -178.9(11)
C34 Ni2 N4 C49 -18.0(12)
C35 Ni2 N4 C49 23.5(12)
C31 Ni2 N4 C49 55.5(14)
C33 Ni2 N4 C49 -48.5(14)
C35 C31 C32 C33 6.3(17)
Ni2 C31 C32 C33 65.6(12)
C35 C31 C32 Ni2 -59.3(10)
C31 C32 C33 C34 -7.7(18)
Ni2 C32 C33 C34 56.8(11)
C31 C32 C33 Ni2 -64.5(11)
C32 C33 C34 C35 5.9(18)
Ni2 C33 C34 C35 62.1(10)
C32 C33 C34 Ni2 -56.2(11)
C33 C34 C35 C31 -2.1(17)
Ni2 C34 C35 C31 62.3(10)
C33 C34 C35 Ni2 -64.3(11)
C32 C31 C35 C34 -2.5(16)
Ni2 C31 C35 C34 -60.8(10)
C32 C31 C35 Ni2 58.3(10)
C40 N3 C36 C37 -1(2)
Ni2 N3 C36 C37 -178.7(11)
C40 N3 C36 C38 179.4(11)
Ni2 N3 C36 C38 2.0(14)
C49 N4 C38 C39 -2.0(19)
Ni2 N4 C38 C39 178.6(10)
C49 N4 C38 C36 179.8(11)
Ni2 N4 C38 C36 0.5(14)
N3 C36 C38 N4 -1.6(16)
C37 C36 C38 N4 179.1(12)
N3 C36 C38 C39 -179.8(12)
C37 C36 C38 C39 0.9(19)
C36 N3 C40 C47 99.9(16)
Ni2 N3 C40 C47 -82.8(14)
C36 N3 C40 C41 -88.2(16)
Ni2 N3 C40 C41 89.1(15)
C47 C40 C41 C43 2(2)
N3 C40 C41 C43 -170.5(13)
C47 C40 C41 C42 -179.5(13)
N3 C40 C41 C42 8(2)
C40 C41 C43 C44 -2(2)
C42 C41 C43 C44 179.5(15)
C41 C43 C44 C46 2(2)
C41 C43 C44 C45 177.9(14)
C43 C44 C46 C47 -2(2)
C45 C44 C46 C47 -178.3(14)
C44 C46 C47 C40 2(2)
C44 C46 C47 C48 -178.5(14)
C41 C40 C47 C46 -2(2)
N3 C40 C47 C46 170.1(13)
C41 C40 C47 C48 178.9(13)
N3 C40 C47 C48 -9(2)
C38 N4 C49 C50 -92.4(15)
Ni2 N4 C49 C50 86.9(14)
C38 N4 C49 C56 94.1(15)
Ni2 N4 C49 C56 -86.6(14)
C56 C49 C50 C52 -4(2)
N4 C49 C50 C52 -176.8(13)
C56 C49 C50 C51 175.6(14)
N4 C49 C50 C51 2(2)
C49 C50 C52 C53 -1(2)
C51 C50 C52 C53 179.9(15)
C50 C52 C53 C55 5(2)
C50 C52 C53 C54 -173.6(16)
C52 C53 C55 C56 -5(2)
C54 C53 C55 C56 173.4(16)
C53 C55 C56 C49 1(2)
C53 C55 C56 C57 -178.7(15)
C50 C49 C56 C55 4(2)
N4 C49 C56 C55 176.9(13)
C50 C49 C56 C57 -176.7(13)
N4 C49 C56 C57 -3(2)
C66 C61 C62 C63 0.0
Cl61 C61 C62 C63 178.1(19)
C66 C61 C62 Cl62 173.7(19)
Cl61 C61 C62 Cl62 -8.2(16)
C61 C62 C63 C64 0.0
Cl62 C62 C63 C64 -174.1(18)
C62 C63 C64 C65 0.0
C63 C64 C65 C66 0.0
C64 C65 C66 C61 0.0
C62 C61 C66 C65 0.0
Cl61 C61 C66 C65 -178.0(19)
C76 C71 C72 C73 0.0
Cl71 C71 C72 C73 177(3)
C76 C71 C72 Cl72 -173(3)
Cl71 C71 C72 Cl72 4(4)
C71 C72 C73 C74 0.0
Cl72 C72 C73 C74 174(3)
C72 C73 C74 C75 0.0
C73 C74 C75 C76 0.0
C74 C75 C76 C71 0.0
C72 C71 C76 C75 0.0
Cl71 C71 C76 C75 -177(3)
C86 C81 C82 C83 0.0
Cl81 C81 C82 C83 -179.8(13)
C86 C81 C82 Cl82 -179.0(14)
Cl81 C81 C82 Cl82 1.2(14)
C81 C82 C83 C84 0.0
Cl82 C82 C83 C84 179.0(14)
C82 C83 C84 C85 0.0
C83 C84 C85 C86 0.0
C84 C85 C86 C81 0.0
C82 C81 C86 C85 0.0
Cl81 C81 C86 C85 179.8(15)
